data_4024516
loop_
_publ_author_name
'Chinmay Chowdhury'
'Sanjukta Mukherjee'
'Bimolendu Das'
'Basudeb Achari'

_publ_section_title
;
Expedient and Rapid Synthesis of 1,2,3-Triazolo[5,1-c]morpholines through
Palladium-Copper Catalysis
;
_journal_name_full 'Journal of Organic Chemistry'
_journal_page_first 3612
_journal_page_last 3615
_journal_paper_doi 10.1021/jo900428j
_journal_volume 74
_journal_year 2009
_chemical_formula_moiety C18H16N4O3
_chemical_formula_sum 'C18 H16 N4 O3'
_chemical_formula_weight 336.35
_chemical_melting_point 154.5(5)
_chemical_name_common triazolomorpholine
_chemical_name_systematic
; 
 ? 
;
_space_group_IT_number 61
_symmetry_cell_setting orthorhombic
_symmetry_space_group_name_Hall '-P 2ac 2ab'
_symmetry_space_group_name_H-M 'P b c a'
_atom_sites_solution_hydrogens geom
_atom_sites_solution_primary direct
_atom_sites_solution_secondary difmap
_audit_creation_method SHELXL-97
_cell_angle_alpha 90.00
_cell_angle_beta 90.00
_cell_angle_gamma 90.00
_cell_formula_units_Z 8
_cell_length_a 11.3308(3)
_cell_length_b 7.2577(2)
_cell_length_c 39.1469(9)
_cell_measurement_reflns_used 2945
_cell_measurement_temperature 296(2)
_cell_measurement_theta_max 27.49
_cell_volume 3219.27(14)
_computing_cell_refinement 'Apex 2, Bruker Kappa'
_computing_data_collection 'Apex 2, Bruker Kappa'
_computing_data_reduction 'Apex 2, Bruker Kappa'
_computing_molecular_graphics PLATON(Spek,2004)
_computing_structure_refinement 'SHELXL-97 (Sheldrick, 1997)'
_computing_structure_solution 'SHELXS-97 (Sheldrick, 1990)'
_diffrn_ambient_temperature 296(2)
_diffrn_measured_fraction_theta_full 0.991
_diffrn_measured_fraction_theta_max 0.991
_diffrn_measurement_device_type 'Bruker Kappa Apex 2'
_diffrn_measurement_method 'Difference Vectors'
_diffrn_radiation_monochromator graphite
_diffrn_radiation_source 'fine-focus sealed tube'
_diffrn_radiation_type MoK\a
_diffrn_radiation_wavelength 0.71073
_diffrn_reflns_av_R_equivalents 0.0263
_diffrn_reflns_av_sigmaI/netI 0.0195
_diffrn_reflns_limit_h_max 14
_diffrn_reflns_limit_h_min -13
_diffrn_reflns_limit_k_max 9
_diffrn_reflns_limit_k_min -9
_diffrn_reflns_limit_l_max 45
_diffrn_reflns_limit_l_min -50
_diffrn_reflns_number 21241
_diffrn_reflns_theta_full 27.49
_diffrn_reflns_theta_max 27.49
_diffrn_reflns_theta_min 1.04
_exptl_absorpt_coefficient_mu 0.085
_exptl_absorpt_correction_T_max 0.994
_exptl_absorpt_correction_T_min 0.994
_exptl_absorpt_correction_type none
_exptl_crystal_colour light-brown
_exptl_crystal_density_diffrn 1.214
_exptl_crystal_density_method 'not measured'
_exptl_crystal_description needle-shaped
_exptl_crystal_F_000 1232
_exptl_crystal_size_max 0.30
_exptl_crystal_size_mid 0.05
_exptl_crystal_size_min 0.05
_refine_diff_density_max 0.257
_refine_diff_density_min -0.248
_refine_diff_density_rms 0.045
_refine_ls_extinction_method none
_refine_ls_goodness_of_fit_ref 1.121
_refine_ls_hydrogen_treatment mixed
_refine_ls_matrix_type full
_refine_ls_number_parameters 227
_refine_ls_number_reflns 3662
_refine_ls_number_restraints 0
_refine_ls_restrained_S_all 1.121
_refine_ls_R_factor_all 0.0608
_refine_ls_R_factor_gt 0.0465
_refine_ls_shift/su_max 0.062
_refine_ls_shift/su_mean 0.011
_refine_ls_structure_factor_coef Fsqd
_refine_ls_weighting_details 'calc w=1/[\s^2^(Fo^2^)+(0.1000P)^2^+0.4315P] where P=(Fo^2^+2Fc^2^)/3'
_refine_ls_weighting_scheme calc
_refine_ls_wR_factor_gt 0.1491
_refine_ls_wR_factor_ref 0.1662
_reflns_number_gt 2945
_reflns_number_total 3662
_reflns_threshold_expression >2sigma(I)
_cod_data_source_file jo900428j_si_002.cif
_cod_data_source_block cc_snj1_106
_cod_depositor_comments
;
The following automatic conversions were performed:

'_chemical_melting_point' value '154-155' was changed to '154.5(5)' -
the average value was taken and precision was estimated.

Automatic conversion script
Id: cif_fix_values 1646 2011-03-28 12:23:43Z adriana 

2020-11-05
Z value fixed to be consistent with given formula 
                 miguel
;
_cod_original_formula_units_Z 7
_cod_original_sg_symbol_H-M Pbca
_cod_database_code 4024516

loop_
_symmetry_equiv_pos_as_xyz
'x, y, z'
'-x+1/2, -y, z+1/2'
'-x, y+1/2, -z+1/2'
'x+1/2, -y+1/2, -z'
'-x, -y, -z'
'x-1/2, y, -z-1/2'
'x, -y-1/2, z-1/2'
'-x-1/2, y-1/2, z'

loop_
_atom_site_label
_atom_site_type_symbol
_atom_site_fract_x
_atom_site_fract_y
_atom_site_fract_z
_atom_site_U_iso_or_equiv
_atom_site_adp_type
_atom_site_occupancy
_atom_site_symmetry_multiplicity
_atom_site_calc_flag
_atom_site_refinement_flags
_atom_site_disorder_assembly
_atom_site_disorder_group
C18 C 0.46847(13) 0.3676(2) 0.20460(4) 0.0335(3) Uani 1 1 d . . .
C9 C 0.56120(14) 0.4349(2) 0.17958(4) 0.0370(4) Uani 1 1 d . . .
H9 H 0.6313 0.4740 0.1923 0.044 Uiso 1 1 calc R . .
C4 C 0.56913(14) -0.1937(2) 0.02045(4) 0.0395(4) Uani 1 1 d . . .
C7 C 0.58309(14) -0.0018(2) 0.08101(4) 0.0364(4) Uani 1 1 d . . .
C12 C 0.55297(13) 0.2679(2) 0.12376(4) 0.0353(4) Uani 1 1 d . . .
C8 C 0.59682(14) 0.1009(2) 0.11346(4) 0.0361(4) Uani 1 1 d . . .
C17 C 0.47382(15) 0.4213(2) 0.23853(4) 0.0386(4) Uani 1 1 d . . .
H17 H 0.5372 0.4917 0.2461 0.046 Uiso 1 1 calc R . .
C3 C 0.46790(14) -0.1648(2) 0.03920(4) 0.0404(4) Uani 1 1 d . . .
H3 H 0.3959 -0.2089 0.0313 0.048 Uiso 1 1 calc R . .
C2 C 0.47327(14) -0.0692(2) 0.07014(4) 0.0384(4) Uani 1 1 d . . .
C13 C 0.37376(15) 0.2598(2) 0.19404(4) 0.0415(4) Uani 1 1 d . . .
H13 H 0.3691 0.2213 0.1714 0.050 Uiso 1 1 calc R . .
C10 C 0.51840(16) 0.5951(2) 0.15748(5) 0.0456(4) Uani 1 1 d . . .
H10A H 0.4848 0.6899 0.1720 0.055 Uiso 1 1 calc R . .
H10B H 0.5849 0.6482 0.1454 0.055 Uiso 1 1 calc R . .
C16 C 0.38584(17) 0.3715(2) 0.26134(4) 0.0447(4) Uani 1 1 d . . .
H16 H 0.3902 0.4092 0.2840 0.054 Uiso 1 1 calc R . .
C5 C 0.67804(15) -0.1320(3) 0.03110(5) 0.0456(4) Uani 1 1 d . . .
H5 H 0.7455 -0.1540 0.0182 0.055 Uiso 1 1 calc R . .
C15 C 0.29202(16) 0.2663(2) 0.25039(5) 0.0464(4) Uani 1 1 d . . .
H15 H 0.2325 0.2337 0.2656 0.056 Uiso 1 1 calc R . .
C6 C 0.68397(14) -0.0365(3) 0.06158(5) 0.0452(4) Uani 1 1 d . . .
H6 H 0.7567 0.0057 0.0693 0.054 Uiso 1 1 calc R . .
C11 C 0.48271(17) 0.4209(3) 0.10799(5) 0.0488(5) Uani 1 1 d . . .
H11A H 0.5336 0.4943 0.0935 0.059 Uiso 1 1 calc R . .
H11B H 0.4207 0.3692 0.0939 0.059 Uiso 1 1 calc R . .
C14 C 0.28655(15) 0.2094(2) 0.21681(5) 0.0462(4) Uani 1 1 d . . .
H14 H 0.2238 0.1368 0.2095 0.055 Uiso 1 1 calc R . .
C1 C 0.36260(15) -0.0465(3) 0.09101(5) 0.0534(5) Uani 1 1 d . . .
H1A H 0.3222 0.0635 0.0840 0.080 Uiso 1 1 calc R . .
H1B H 0.3829 -0.0375 0.1148 0.080 Uiso 1 1 calc R . .
H1C H 0.3121 -0.1511 0.0876 0.080 Uiso 1 1 calc R . .
N4 N 0.59458(11) 0.28833(17) 0.15576(3) 0.0336(3) Uani 1 1 d . . .
N3 N 0.66139(13) 0.1447(2) 0.16533(4) 0.0418(4) Uani 1 1 d . . .
N1 N 0.56112(13) -0.2916(2) -0.01211(4) 0.0458(4) Uani 1 1 d . . .
N2 N 0.66388(12) 0.0301(2) 0.13920(4) 0.0428(4) Uani 1 1 d . . .
O1 O 0.43189(10) 0.53520(17) 0.13347(3) 0.0467(3) Uani 1 1 d . . .
O3 O 0.46373(12) -0.3374(2) -0.02289(4) 0.0578(4) Uani 1 1 d . . .
O2 O 0.65224(13) -0.3264(3) -0.02757(4) 0.0738(5) Uani 1 1 d . . .

loop_
_atom_site_aniso_label
_atom_site_aniso_U_11
_atom_site_aniso_U_22
_atom_site_aniso_U_33
_atom_site_aniso_U_23
_atom_site_aniso_U_13
_atom_site_aniso_U_12
C18 0.0316(7) 0.0308(7) 0.0382(8) 0.0000(6) 0.0000(6) -0.0016(6)
C9 0.0347(8) 0.0368(8) 0.0394(8) -0.0011(6) 0.0001(6) -0.0072(7)
C4 0.0390(9) 0.0397(8) 0.0398(8) 0.0025(7) 0.0001(7) 0.0050(7)
C7 0.0356(8) 0.0352(8) 0.0386(8) 0.0033(6) 0.0003(7) 0.0040(6)
C12 0.0305(7) 0.0412(8) 0.0340(8) 0.0043(6) -0.0001(6) 0.0028(6)
C8 0.0295(7) 0.0391(8) 0.0396(8) 0.0040(6) -0.0007(6) 0.0005(6)
C17 0.0428(9) 0.0317(8) 0.0413(9) -0.0029(6) -0.0049(7) 0.0006(7)
C3 0.0317(8) 0.0444(9) 0.0451(9) 0.0000(7) -0.0010(7) -0.0004(7)
C2 0.0319(8) 0.0414(9) 0.0419(9) 0.0035(7) 0.0019(6) 0.0017(7)
C13 0.0412(9) 0.0434(9) 0.0399(8) -0.0032(7) 0.0003(7) -0.0091(7)
C10 0.0504(10) 0.0334(8) 0.0530(10) 0.0033(7) 0.0044(8) -0.0030(7)
C16 0.0594(11) 0.0367(8) 0.0381(8) -0.0016(7) 0.0059(8) 0.0116(8)
C5 0.0340(8) 0.0543(10) 0.0485(10) -0.0059(8) 0.0070(7) 0.0047(8)
C15 0.0458(9) 0.0384(9) 0.0549(10) 0.0081(7) 0.0182(8) 0.0069(7)
C6 0.0307(8) 0.0530(10) 0.0517(10) -0.0049(8) -0.0004(7) -0.0004(7)
C11 0.0532(11) 0.0504(10) 0.0428(9) 0.0057(8) -0.0030(8) 0.0175(9)
C14 0.0369(9) 0.0442(9) 0.0575(10) 0.0023(8) 0.0047(8) -0.0101(7)
C1 0.0357(9) 0.0666(12) 0.0579(11) -0.0109(9) 0.0090(8) -0.0045(9)
N4 0.0298(6) 0.0359(7) 0.0350(7) 0.0050(5) 0.0004(5) 0.0003(5)
N3 0.0400(7) 0.0426(8) 0.0428(8) 0.0065(6) -0.0062(6) 0.0046(6)
N1 0.0447(9) 0.0504(9) 0.0422(8) -0.0007(6) 0.0009(7) 0.0058(7)
N2 0.0397(8) 0.0433(8) 0.0454(8) 0.0048(6) -0.0043(6) 0.0059(6)
O1 0.0461(7) 0.0433(7) 0.0507(7) 0.0026(5) -0.0014(6) 0.0121(5)
O3 0.0520(8) 0.0702(10) 0.0514(8) -0.0087(6) -0.0089(6) -0.0001(7)
O2 0.0551(9) 0.1073(14) 0.0590(9) -0.0282(9) 0.0111(7) 0.0052(8)

loop_
_atom_type_symbol
_atom_type_description
_atom_type_scat_dispersion_real
_atom_type_scat_dispersion_imag
_atom_type_scat_source
C C 0.0033 0.0016 'International Tables Vol C Tables 4.2.6.8 and 6.1.1.4'
H H 0.0000 0.0000 'International Tables Vol C Tables 4.2.6.8 and 6.1.1.4'
N N 0.0061 0.0033 'International Tables Vol C Tables 4.2.6.8 and 6.1.1.4'
O O 0.0106 0.0060 'International Tables Vol C Tables 4.2.6.8 and 6.1.1.4'

loop_
_geom_angle_atom_site_label_1
_geom_angle_atom_site_label_2
_geom_angle_atom_site_label_3
_geom_angle
_geom_angle_site_symmetry_1
_geom_angle_site_symmetry_3
_geom_angle_publ_flag
C17 C18 C13 118.48(15) . . ?
C17 C18 C9 119.86(14) . . ?
C13 C18 C9 121.57(14) . . ?
N4 C9 C18 110.85(12) . . ?
N4 C9 C10 105.92(13) . . ?
C18 C9 C10 113.00(13) . . ?
C5 C4 C3 122.35(16) . . ?
C5 C4 N1 118.52(15) . . ?
C3 C4 N1 119.12(15) . . ?
C6 C7 C2 119.89(15) . . ?
C6 C7 C8 118.16(15) . . ?
C2 C7 C8 121.92(14) . . ?
N4 C12 C8 104.13(13) . . ?
N4 C12 C11 119.17(15) . . ?
C8 C12 C11 136.57(15) . . ?
N2 C8 C12 108.55(14) . . ?
N2 C8 C7 120.18(14) . . ?
C12 C8 C7 131.27(14) . . ?
C16 C17 C18 120.84(15) . . ?
C4 C3 C2 120.08(15) . . ?
C3 C2 C7 118.33(15) . . ?
C3 C2 C1 119.24(15) . . ?
C7 C2 C1 122.41(15) . . ?
C14 C13 C18 120.63(16) . . ?
O1 C10 C9 111.07(13) . . ?
C15 C16 C17 119.94(16) . . ?
C4 C5 C6 117.91(16) . . ?
C14 C15 C16 119.83(16) . . ?
C5 C6 C7 121.40(16) . . ?
O1 C11 C12 111.04(14) . . ?
C15 C14 C13 120.27(16) . . ?
N3 N4 C12 111.82(13) . . ?
N3 N4 C9 122.18(13) . . ?
C12 N4 C9 125.57(13) . . ?
N2 N3 N4 106.59(13) . . ?
O2 N1 O3 122.21(16) . . ?
O2 N1 C4 118.63(15) . . ?
O3 N1 C4 119.16(14) . . ?
N3 N2 C8 108.90(13) . . ?
C11 O1 C10 111.25(13) . . ?

loop_
_geom_bond_atom_site_label_1
_geom_bond_atom_site_label_2
_geom_bond_distance
_geom_bond_site_symmetry_2
_geom_bond_publ_flag
C18 C17 1.386(2) . ?
C18 C13 1.391(2) . ?
C18 C9 1.517(2) . ?
C9 N4 1.464(2) . ?
C9 C10 1.528(2) . ?
C4 C5 1.377(2) . ?
C4 C3 1.378(2) . ?
C4 N1 1.462(2) . ?
C7 C6 1.396(2) . ?
C7 C2 1.403(2) . ?
C7 C8 1.481(2) . ?
C12 N4 1.347(2) . ?
C12 C8 1.370(2) . ?
C12 C11 1.499(2) . ?
C8 N2 1.363(2) . ?
C17 C16 1.386(2) . ?
C3 C2 1.397(2) . ?
C2 C1 1.506(2) . ?
C13 C14 1.380(2) . ?
C10 O1 1.426(2) . ?
C16 C15 1.378(3) . ?
C5 C6 1.382(3) . ?
C15 C14 1.379(3) . ?
C11 O1 1.419(2) . ?
N4 N3 1.3420(18) . ?
N3 N2 1.318(2) . ?
N1 O2 1.2231(18) . ?
N1 O3 1.2274(19) . ?
